data_2014013
loop_
_publ_author_name
'Chen, Banglin'
'Fronczek, Frank R. '
'Maverick, Andrew W.'

_publ_section_title
;
 3-(4-Cyanophenyl)pentane-2,4-dione and its copper(II) complex
;
_journal_issue 4
_journal_name_full 'Acta Crystallographica Section C'
_journal_page_first m147
_journal_page_last m149
_journal_paper_doi 10.1107/S0108270104002938
_journal_volume 60
_journal_year 2004
_chemical_formula_iupac 'C12 H11 N O2'
_chemical_formula_moiety 'C12 H11 N O2'
_chemical_formula_sum 'C12 H11 N O2'
_chemical_formula_weight 201.22
_chemical_name_systematic
;
4-(2-hydroxy-4-oxopent-2-en-3-yl)benzonitrile
;
_space_group_IT_number 14
_symmetry_cell_setting monoclinic
_symmetry_space_group_name_Hall '-P 2ybc'
_symmetry_space_group_name_H-M 'P 1 21/c 1'
_atom_sites_solution_hydrogens geom
_atom_sites_solution_primary direct
_atom_sites_solution_secondary difmap
_audit_creation_method SHELXL-97
_cell_angle_alpha 90
_cell_angle_beta 94.035(3)
_cell_angle_gamma 90
_cell_formula_units_Z 4
_cell_length_a 7.070(5)
_cell_length_b 11.644(9)
_cell_length_c 12.2430(11)
_cell_measurement_reflns_used 1990
_cell_measurement_temperature 100
_cell_measurement_theta_max 26.0
_cell_measurement_theta_min 2.5
_cell_volume 1005.4(11)
_computing_cell_refinement 'HKL Scalepack (Otwinowski & Minor 1997)'
_computing_data_collection 'COLLECT (Nonius, 2000)'
_computing_data_reduction 'HKL Denzo (Otwinowski & Minor 1997) and Scalepack'
_computing_molecular_graphics 'ORTEP-3 for Windows (Farrugia, 1997)'
_computing_publication_material SHELXL97
_computing_structure_refinement 'SHELXL97 (Sheldrick, 1997)'
_computing_structure_solution 'SIR97 (Altomare  et al., 1999)'
_diffrn_ambient_temperature 100
_diffrn_measured_fraction_theta_full 0.996
_diffrn_measured_fraction_theta_max 0.996
_diffrn_measurement_device 'Nonius KappaCCD (with Oxford Cryostream)'
_diffrn_measurement_method ' \w scans with \k offsets'
_diffrn_radiation_monochromator graphite
_diffrn_radiation_source 'fine-focus sealed tube'
_diffrn_radiation_type MoK\a
_diffrn_radiation_wavelength 0.71073
_diffrn_reflns_av_R_equivalents 0.033
_diffrn_reflns_av_sigmaI/netI 0.0538
_diffrn_reflns_limit_h_max 8
_diffrn_reflns_limit_h_min -8
_diffrn_reflns_limit_k_max 14
_diffrn_reflns_limit_k_min -14
_diffrn_reflns_limit_l_max 15
_diffrn_reflns_limit_l_min -15
_diffrn_reflns_number 8931
_diffrn_reflns_theta_full 26.00
_diffrn_reflns_theta_max 26.0
_diffrn_reflns_theta_min 2.8
_diffrn_standards_decay_% <2
_diffrn_standards_number 0
_exptl_absorpt_coefficient_mu 0.091
_exptl_absorpt_correction_type none
_exptl_crystal_colour colorless
_exptl_crystal_density_diffrn 1.329
_exptl_crystal_density_method 'not measured'
_exptl_crystal_description 'plate fragment'
_exptl_crystal_F_000 424
_exptl_crystal_size_max 0.20
_exptl_crystal_size_mid 0.10
_exptl_crystal_size_min 0.07
_refine_diff_density_max 0.22
_refine_diff_density_min -0.25
_refine_ls_extinction_method none
_refine_ls_goodness_of_fit_ref 1.022
_refine_ls_hydrogen_treatment mixed
_refine_ls_matrix_type full
_refine_ls_number_parameters 140
_refine_ls_number_reflns 1969
_refine_ls_number_restraints 0
_refine_ls_restrained_S_all 1.022
_refine_ls_R_factor_all 0.079
_refine_ls_R_factor_gt 0.051
_refine_ls_shift/su_max 0.000
_refine_ls_shift/su_mean 0.000
_refine_ls_structure_factor_coef Fsqd
_refine_ls_weighting_details 'calc w=1/[\s^2^(Fo^2^)+(0.0764P)^2^+0.1248P] where P=(Fo^2^+2Fc^2^)/3'
_refine_ls_weighting_scheme calc
_refine_ls_wR_factor_gt 0.121
_refine_ls_wR_factor_ref 0.138
_reflns_number_gt 1396
_reflns_number_total 1969
_reflns_threshold_expression I>2\s(I)
_cod_data_source_file hj1000.cif
_cod_data_source_block I
_cod_depositor_comments
;
The following automatic conversions were performed:
'_symmetry_cell_setting' value 'Monoclinic' changed to 'monoclinic'
according to '/home/saulius/struct/CIF-dictionaries/cif_core.dic'
dictionary named 'cif_core.dic' version 2.4.1 from 2010-06-29.

Automatic conversion script
Id: cif_fix_enum 1527 2010-12-29 10:47:43Z saulius 

The following automatic conversions were performed:

'_symmetry_cell_setting' value 'Monoclinic' changed to 'monoclinic'
according to /home/saulius/struct/CIF-dictionaries/cif_core.dic
dictionary named 'cif_core.dic' version 2.4.1 from 2010-06-29.

Automatic conversion script
Id: cif_fix_values 1715 2011-07-08 13:25:40Z adriana 
;
_cod_original_sg_symbol_H-M 'P 21/c'
_cod_database_code 2014013
_cod_database_fobs_code 2014013

loop_
_symmetry_equiv_pos_as_xyz
'x, y, z'
'-x, y+1/2, -z+1/2'
'-x, -y, -z'
'x, -y-1/2, z-1/2'

loop_
_atom_site_label
_atom_site_fract_x
_atom_site_fract_y
_atom_site_fract_z
_atom_site_U_iso_or_equiv
_atom_site_adp_type
_atom_site_calc_flag
_atom_site_refinement_flags
_atom_site_occupancy
_atom_site_disorder_assembly
_atom_site_disorder_group
_atom_site_type_symbol
O1 0.48769(19) 0.31127(11) 0.99362(10) 0.0310(4) Uani d . 1 . . O
O2 0.7718(2) 0.42543(12) 0.96421(11) 0.0335(4) Uani d . 1 . . O
H2O 0.670(4) 0.367(2) 0.9953(19) 0.050 Uiso d . 1 . . H
N1 0.0985(3) 0.67949(15) 0.37053(15) 0.0403(5) Uani d . 1 . . N
C1 0.2021(3) 0.32336(17) 0.88139(17) 0.0321(5) Uani d . 1 . . C
H1A 0.1692 0.2579 0.9267 0.048 Uiso calc R 1 . . H
H1B 0.1836 0.3023 0.8039 0.048 Uiso calc R 1 . . H
H1C 0.1206 0.3888 0.8962 0.048 Uiso calc R 1 . . H
C2 0.4040(3) 0.35524(15) 0.90779(15) 0.0275(4) Uani d . 1 . . C
C3 0.4987(3) 0.43567(15) 0.84266(15) 0.0263(4) Uani d . 1 . . C
C4 0.6824(3) 0.46915(16) 0.87613(16) 0.0285(5) Uani d . 1 . . C
C5 0.7940(3) 0.55509(18) 0.81730(18) 0.0360(5) Uani d . 1 . . C
H5A 0.9189 0.5649 0.8562 0.054 Uiso calc PR 0.50 . . H
H5B 0.7268 0.6288 0.8144 0.054 Uiso calc PR 0.50 . . H
H5C 0.8096 0.5281 0.7427 0.054 Uiso calc PR 0.50 . . H
H5D 0.7180 0.5829 0.7527 0.054 Uiso calc PR 0.50 . . H
H5E 0.9101 0.5191 0.7944 0.054 Uiso calc PR 0.50 . . H
H5F 0.8273 0.6198 0.8662 0.054 Uiso calc PR 0.50 . . H
C6 0.4002(3) 0.48581(16) 0.74187(15) 0.0268(4) Uani d . 1 . . C
C7 0.3844(3) 0.42415(16) 0.64429(15) 0.0291(5) Uani d . 1 . . C
H7 0.4316 0.3478 0.6427 0.035 Uiso calc R 1 . . H
C8 0.3006(3) 0.47256(16) 0.54949(15) 0.0304(5) Uani d . 1 . . C
H8 0.2913 0.4298 0.4832 0.036 Uiso calc R 1 . . H
C9 0.2301(3) 0.58387(16) 0.55163(15) 0.0290(5) Uani d . 1 . . C
C10 0.2403(3) 0.64582(16) 0.64914(16) 0.0300(5) Uani d . 1 . . C
H10 0.1898 0.7213 0.6510 0.036 Uiso calc R 1 . . H
C11 0.3244(3) 0.59677(16) 0.74305(16) 0.0300(5) Uani d . 1 . . C
H11 0.3309 0.6390 0.8096 0.036 Uiso calc R 1 . . H
C12 0.1552(3) 0.63711(17) 0.45117(17) 0.0320(5) Uani d . 1 . . C

loop_
_atom_site_aniso_label
_atom_site_aniso_U_11
_atom_site_aniso_U_22
_atom_site_aniso_U_33
_atom_site_aniso_U_12
_atom_site_aniso_U_13
_atom_site_aniso_U_23
O1 0.0359(8) 0.0286(7) 0.0281(7) 0.0019(6) 0.0002(6) 0.0040(6)
O2 0.0336(8) 0.0337(8) 0.0324(8) 0.0024(6) -0.0040(6) 0.0001(6)
N1 0.0445(11) 0.0397(10) 0.0355(10) -0.0073(9) -0.0045(8) 0.0044(8)
C1 0.0329(11) 0.0299(10) 0.0336(10) -0.0008(8) 0.0033(8) 0.0055(9)
C2 0.0338(11) 0.0218(9) 0.0270(10) 0.0043(8) 0.0025(8) -0.0031(8)
C3 0.0301(11) 0.0224(9) 0.0264(10) 0.0023(8) 0.0019(8) -0.0002(8)
C4 0.0318(11) 0.0249(9) 0.0290(10) 0.0045(8) 0.0027(8) -0.0035(8)
C5 0.0326(11) 0.0342(11) 0.0413(12) -0.0037(9) 0.0028(9) 0.0025(9)
C6 0.0265(10) 0.0255(10) 0.0288(10) -0.0014(8) 0.0038(8) 0.0012(8)
C7 0.0337(11) 0.0232(9) 0.0305(10) -0.0003(8) 0.0019(8) 0.0012(8)
C8 0.0354(11) 0.0295(10) 0.0260(10) -0.0055(9) 0.0010(9) -0.0019(8)
C9 0.0271(10) 0.0306(10) 0.0290(10) -0.0049(8) -0.0001(8) 0.0051(8)
C10 0.0315(11) 0.0264(10) 0.0320(10) 0.0011(8) 0.0009(8) 0.0030(8)
C11 0.0356(11) 0.0279(10) 0.0263(10) 0.0013(8) 0.0023(8) -0.0014(8)
C12 0.0309(11) 0.0318(11) 0.0328(11) -0.0043(9) -0.0014(9) 0.0013(9)

loop_
_atom_type_symbol
_atom_type_description
_atom_type_scat_dispersion_real
_atom_type_scat_dispersion_imag
_atom_type_scat_source
C C 0.0033 0.0016 'International Tables Vol C Tables 4.2.6.8 and 6.1.1.4'
H H 0.0000 0.0000 'International Tables Vol C Tables 4.2.6.8 and 6.1.1.4'
N N 0.0061 0.0033 'International Tables Vol C Tables 4.2.6.8 and 6.1.1.4'
O O 0.0106 0.0060 'International Tables Vol C Tables 4.2.6.8 and 6.1.1.4'

loop_
_geom_angle_atom_site_label_1
_geom_angle_atom_site_label_2
_geom_angle_atom_site_label_3
_geom_angle
_geom_angle_publ_flag
C2 O1 H2O 101.2(10) ?
C4 O2 H2O 104.0(13) ?
C2 C1 H1A 109.5 ?
C2 C1 H1B 109.5 ?
H1A C1 H1B 109.5 ?
C2 C1 H1C 109.5 ?
H1A C1 H1C 109.5 ?
H1B C1 H1C 109.5 ?
O1 C2 C3 120.99(18) y
O1 C2 C1 117.42(17) ?
C3 C2 C1 121.53(17) ?
C4 C3 C2 119.00(17) y
C4 C3 C6 120.40(17) ?
C2 C3 C6 120.58(17) ?
O2 C4 C3 121.28(18) y
O2 C4 C5 114.57(18) ?
C3 C4 C5 124.14(18) ?
C4 C5 H5A 109.5 ?
C4 C5 H5B 109.5 ?
H5A C5 H5B 109.5 ?
C4 C5 H5C 109.5 ?
H5A C5 H5C 109.5 ?
H5B C5 H5C 109.5 ?
C4 C5 H5D 109.5 ?
H5A C5 H5D 141.1 ?
H5B C5 H5D 56.3 ?
H5C C5 H5D 56.3 ?
C4 C5 H5E 109.5 ?
H5A C5 H5E 56.3 ?
H5B C5 H5E 141.1 ?
H5C C5 H5E 56.3 ?
H5D C5 H5E 109.5 ?
C4 C5 H5F 109.5 ?
H5A C5 H5F 56.3 ?
H5B C5 H5F 56.3 ?
H5C C5 H5F 141.1 ?
H5D C5 H5F 109.5 ?
H5E C5 H5F 109.5 ?
C7 C6 C11 118.52(17) ?
C7 C6 C3 120.84(16) ?
C11 C6 C3 120.63(16) ?
C8 C7 C6 120.87(18) ?
C8 C7 H7 119.6 ?
C6 C7 H7 119.6 ?
C7 C8 C9 119.78(18) ?
C7 C8 H8 120.1 ?
C9 C8 H8 120.1 ?
C8 C9 C10 120.15(17) ?
C8 C9 C12 119.66(17) ?
C10 C9 C12 120.11(18) ?
C11 C10 C9 119.56(18) ?
C11 C10 H10 120.2 ?
C9 C10 H10 120.2 ?
C10 C11 C6 121.08(18) ?
C10 C11 H11 119.5 ?
C6 C11 H11 119.5 ?
N1 C12 C9 178.9(2) y

loop_
_geom_bond_atom_site_label_1
_geom_bond_atom_site_label_2
_geom_bond_site_symmetry_2
_geom_bond_distance
_geom_bond_publ_flag
O1 C2 . 1.276(2) y
O2 C4 . 1.314(2) y
O2 H2O . 1.08(3) ?
N1 C12 . 1.150(3) y
C1 C2 . 1.489(3) ?
C1 H1A . 0.9800 ?
C1 H1B . 0.9800 ?
C1 H1C . 0.9800 ?
C2 C3 . 1.427(3) y
C3 C4 . 1.389(3) y
C3 C6 . 1.493(3) ?
C4 C5 . 1.491(3) ?
C5 H5A . 0.9800 ?
C5 H5B . 0.9800 ?
C5 H5C . 0.9800 ?
C5 H5D . 0.9800 ?
C5 H5E . 0.9800 ?
C5 H5F . 0.9800 ?
C6 C7 . 1.392(3) ?
C6 C11 . 1.399(3) ?
C7 C8 . 1.385(3) ?
C7 H7 . 0.9500 ?
C8 C9 . 1.390(3) ?
C8 H8 . 0.9500 ?
C9 C10 . 1.392(3) ?
C9 C12 . 1.444(3) ?
C10 C11 . 1.380(3) ?
C10 H10 . 0.9500 ?
C11 H11 . 0.9500 ?

loop_
_geom_hbond_atom_site_label_D
_geom_hbond_atom_site_label_H
_geom_hbond_atom_site_label_A
_geom_hbond_distance_DH
_geom_hbond_distance_HA
_geom_hbond_distance_DA
_geom_hbond_angle_DHA
O2 H2O O1 1.08(3) 1.44(3) 2.456(2) 153(2)

loop_
_geom_torsion_atom_site_label_1
_geom_torsion_atom_site_label_2
_geom_torsion_atom_site_label_3
_geom_torsion_atom_site_label_4
_geom_torsion
_geom_torsion_publ_flag
O1 C2 C3 C4 -2.4(3) ?
C1 C2 C3 C4 174.87(17) ?
O1 C2 C3 C6 179.45(16) ?
C1 C2 C3 C6 -3.3(3) ?
C2 C3 C4 O2 2.3(3) ?
C6 C3 C4 O2 -179.55(16) ?
C2 C3 C4 C5 -178.01(17) ?
C6 C3 C4 C5 0.2(3) ?
C4 C3 C6 C7 102.1(2) ?
C2 C3 C6 C7 -79.7(2) y
C4 C3 C6 C11 -76.8(3) ?
C2 C3 C6 C11 101.4(2) ?
C11 C6 C7 C8 1.9(3) ?
C3 C6 C7 C8 -177.06(18) ?
C6 C7 C8 C9 -0.4(3) ?
C7 C8 C9 C10 -1.2(3) ?
C7 C8 C9 C12 175.55(18) ?
C8 C9 C10 C11 1.3(3) ?
C12 C9 C10 C11 -175.43(18) ?
C9 C10 C11 C6 0.2(3) ?
C7 C6 C11 C10 -1.8(3) ?
C3 C6 C11 C10 177.17(18) ?
